data_4111806
loop_
_publ_author_name
'Ming Li'
'Arkady Ellern'
'James H. Espenson'

_publ_section_title
;
 Studies of C-S Bond Cleavage Reactions of Re(V) Dithiolates: Synthesis,
 Reactivity, and Mechanism
;
_journal_name_full 'Journal of the American Chemical Society'
_journal_page_first 10436
_journal_page_last 10447
_journal_paper_doi 10.1021/ja0519334
_journal_volume 127
_journal_year 2005
_chemical_formula_sum 'C27 H26 O P Re S3'
_chemical_formula_weight 679.83
_chemical_name_systematic
; 
 ? 
;
_space_group_IT_number 2
_symmetry_cell_setting triclinic
_symmetry_space_group_name_Hall '-P 1'
_symmetry_space_group_name_H-M 'P -1'
_atom_sites_solution_hydrogens geom
_atom_sites_solution_primary direct
_atom_sites_solution_secondary difmap
_audit_creation_method SHELXL-97
_cell_angle_alpha 82.415(5)
_cell_angle_beta 80.987(4)
_cell_angle_gamma 76.334(5)
_cell_formula_units_Z 2
_cell_length_a 9.272(3)
_cell_length_b 11.444(3)
_cell_length_c 12.909(4)
_cell_measurement_reflns_used 887
_cell_measurement_temperature 193(2)
_cell_measurement_theta_max 24.63
_cell_measurement_theta_min 2.56
_cell_volume 1308.1(7)
_computing_cell_refinement 'Bruker SMART'
_computing_data_collection 'Bruker SMART'
_computing_data_reduction 'Bruker SAINT'
_computing_molecular_graphics 'Bruker SHELXTL'
_computing_publication_material 'Bruker SHELXTL'
_computing_structure_refinement 'SHELXL-97 (Sheldrick, 1997)'
_computing_structure_solution 'SHELXS-97 (Sheldrick, 1990)'
_diffrn_ambient_temperature 193(2)
_diffrn_measured_fraction_theta_full 0.988
_diffrn_measured_fraction_theta_max 0.988
_diffrn_measurement_device_type 'CCD area detector'
_diffrn_measurement_method 'phi and omega scans'
_diffrn_radiation_monochromator graphite
_diffrn_radiation_source 'fine-focus sealed tube'
_diffrn_radiation_type MoK\a
_diffrn_radiation_wavelength 0.71073
_diffrn_reflns_av_R_equivalents 0.0363
_diffrn_reflns_av_sigmaI/netI 0.0523
_diffrn_reflns_limit_h_max 10
_diffrn_reflns_limit_h_min -10
_diffrn_reflns_limit_k_max 12
_diffrn_reflns_limit_k_min -13
_diffrn_reflns_limit_l_max 15
_diffrn_reflns_limit_l_min -15
_diffrn_reflns_number 9166
_diffrn_reflns_theta_full 24.75
_diffrn_reflns_theta_max 24.75
_diffrn_reflns_theta_min 1.61
_exptl_absorpt_coefficient_mu 4.964
_exptl_absorpt_correction_T_max 1
_exptl_absorpt_correction_T_min 0.76
_exptl_absorpt_correction_type multi-scan
_exptl_absorpt_process_details 'Bruker SADABS'
_exptl_crystal_colour green
_exptl_crystal_density_diffrn 1.726
_exptl_crystal_density_meas ?
_exptl_crystal_description plate
_exptl_crystal_F_000 668
_exptl_crystal_size_max 0.20
_exptl_crystal_size_mid 0.20
_exptl_crystal_size_min 0.08
_refine_diff_density_max 1.531
_refine_diff_density_min -1.416
_refine_diff_density_rms 0.130
_refine_ls_extinction_method none
_refine_ls_goodness_of_fit_ref 0.953
_refine_ls_hydrogen_treatment mixed
_refine_ls_matrix_type full
_refine_ls_number_parameters 299
_refine_ls_number_reflns 4427
_refine_ls_number_restraints 1
_refine_ls_restrained_S_all 0.954
_refine_ls_R_factor_all 0.0496
_refine_ls_R_factor_gt 0.0364
_refine_ls_shift/su_max 0.070
_refine_ls_shift/su_mean 0.005
_refine_ls_structure_factor_coef Fsqd
_refine_ls_weighting_details 'calc w=1/[\s^2^(Fo^2^)+(0.0638P)^2^+0.0000P] where P=(Fo^2^+2Fc^2^)/3'
_refine_ls_weighting_scheme calc
_refine_ls_wR_factor_gt 0.0893
_refine_ls_wR_factor_ref 0.0964
_reflns_number_gt 3680
_reflns_number_total 4427
_reflns_threshold_expression >2sigma(I)
_cod_data_source_file ja0519334si20050408_012841.cif
_cod_data_source_block esp76
_cod_depositor_comments
;
The following automatic conversions were performed:

'_exptl_crystal_density_meas' value 'none' was changed to '?' - the
value is perceived as not measured.

Automatic conversion script
Id: cif_fix_values 3008 2015-01-20 13:52:24Z robertas 
;
_cod_original_cell_volume 1308.1(6)
_cod_original_sg_symbol_H-M P-1
_cod_database_code 4111806

loop_
_symmetry_equiv_pos_as_xyz
'x, y, z'
'-x, -y, -z'

loop_
_atom_site_label
_atom_site_type_symbol
_atom_site_fract_x
_atom_site_fract_y
_atom_site_fract_z
_atom_site_U_iso_or_equiv
_atom_site_adp_type
_atom_site_occupancy
_atom_site_symmetry_multiplicity
_atom_site_calc_flag
_atom_site_refinement_flags
Re1 Re 0.27989(3) 0.02117(2) 0.69619(2) 0.04368(12) Uani 1 1 d .
C1 C 0.1481(9) -0.2302(7) 0.7996(7) 0.065(2) Uani 1 1 d .
H1A H 0.0899 -0.2687 0.8598 0.078 Uiso 1 1 calc R
H1B H 0.1020 -0.2315 0.7356 0.078 Uiso 1 1 calc R
C2 C 0.3027(10) -0.3034(7) 0.7866(7) 0.067(2) Uani 1 1 d .
C3 C 0.3522(13) -0.4003(7) 0.8575(9) 0.094(3) Uani 1 1 d .
H3 H 0.2863 -0.4180 0.9187 0.113 Uiso 1 1 calc R
C4 C 0.4890(18) -0.4697(10) 0.8432(13) 0.121(5) Uani 1 1 d .
H4 H 0.5191 -0.5352 0.8942 0.145 Uiso 1 1 calc R
C5 C 0.5855(14) -0.4485(11) 0.7575(15) 0.120(5) Uani 1 1 d .
H5 H 0.6808 -0.5019 0.7466 0.144 Uiso 1 1 calc R
C6 C 0.5463(10) -0.3473(9) 0.6832(10) 0.090(3) Uani 1 1 d .
H6 H 0.6158 -0.3296 0.6243 0.108 Uiso 1 1 calc R
C7 C 0.4024(9) -0.2743(7) 0.6992(7) 0.064(2) Uani 1 1 d .
C8 C 0.2420(11) 0.0425(9) 0.4332(6) 0.094(3) Uani 1 1 d D
H8A H 0.3507 0.0251 0.4080 0.113 Uiso 1 1 calc R
H8B H 0.2117 -0.0355 0.4543 0.113 Uiso 1 1 calc R
C9 C 0.1556(18) 0.1126(11) 0.3437(9) 0.155(6) Uani 1 1 d D
H9A H 0.0478 0.1244 0.3670 0.233 Uiso 1 1 calc R
H9B H 0.1818 0.0667 0.2820 0.233 Uiso 1 1 calc R
H9C H 0.1820 0.1914 0.3252 0.233 Uiso 1 1 calc R
C10 C -0.1488(7) 0.2108(7) 0.7173(6) 0.0557(18) Uani 1 1 d .
H10 H -0.0976 0.2106 0.6476 0.067 Uiso 1 1 calc R
C11 C -0.2986(8) 0.2109(7) 0.7350(7) 0.065(2) Uani 1 1 d .
H11 H -0.3515 0.2126 0.6773 0.078 Uiso 1 1 calc R
C12 C -0.3722(8) 0.2084(7) 0.8359(7) 0.063(2) Uani 1 1 d .
H12 H -0.4758 0.2077 0.8481 0.076 Uiso 1 1 calc R
C13 C -0.2978(8) 0.2069(8) 0.9171(7) 0.069(2) Uani 1 1 d .
H13 H -0.3501 0.2056 0.9865 0.082 Uiso 1 1 calc R
C14 C -0.1465(7) 0.2073(6) 0.9027(6) 0.0539(17) Uani 1 1 d .
H14 H -0.0956 0.2050 0.9616 0.065 Uiso 1 1 calc R
C15 C -0.0713(6) 0.2111(6) 0.8021(5) 0.0415(14) Uani 1 1 d .
C16 C 0.2535(9) 0.1218(7) 0.9629(6) 0.064(2) Uani 1 1 d .
H16 H 0.2667 0.0432 0.9416 0.076 Uiso 1 1 calc R
C17 C 0.3023(10) 0.1353(8) 1.0557(6) 0.077(2) Uani 1 1 d .
H17 H 0.3486 0.0653 1.0967 0.092 Uiso 1 1 calc R
C18 C 0.2863(11) 0.2432(9) 1.0891(6) 0.082(3) Uani 1 1 d .
H18 H 0.3223 0.2509 1.1523 0.099 Uiso 1 1 calc R
C19 C 0.2166(13) 0.3429(9) 1.0301(7) 0.092(3) Uani 1 1 d .
H19 H 0.2013 0.4206 1.0538 0.110 Uiso 1 1 calc R
C20 C 0.1682(10) 0.3319(8) 0.9361(6) 0.070(2) Uani 1 1 d .
H20 H 0.1219 0.4021 0.8953 0.085 Uiso 1 1 calc R
C21 C 0.1870(7) 0.2195(6) 0.9018(5) 0.0455(15) Uani 1 1 d .
C22 C 0.0320(10) 0.4377(8) 0.6771(8) 0.083(3) Uani 1 1 d .
H22 H -0.0671 0.4293 0.7030 0.100 Uiso 1 1 calc R
C23 C 0.0541(14) 0.5429(9) 0.6189(11) 0.109(4) Uani 1 1 d .
H23 H -0.0293 0.6070 0.6062 0.130 Uiso 1 1 calc R
C24 C 0.1944(16) 0.5556(9) 0.5796(8) 0.099(4) Uani 1 1 d .
H24 H 0.2098 0.6273 0.5375 0.118 Uiso 1 1 calc R
C25 C 0.3119(13) 0.4654(10) 0.6007(8) 0.093(3) Uani 1 1 d .
H25 H 0.4105 0.4749 0.5746 0.112 Uiso 1 1 calc R
C26 C 0.2915(9) 0.3587(8) 0.6601(6) 0.069(2) Uani 1 1 d .
H26 H 0.3755 0.2956 0.6739 0.082 Uiso 1 1 calc R
C27 C 0.1496(8) 0.3451(6) 0.6984(5) 0.0461(16) Uani 1 1 d .
O1 O 0.4398(5) 0.0437(5) 0.7289(4) 0.0634(13) Uani 1 1 d .
P1 P 0.12860(17) 0.20369(15) 0.77674(12) 0.0393(4) Uani 1 1 d .
S1 S 0.13170(19) -0.07230(16) 0.82184(14) 0.0511(4) Uani 1 1 d .
S2 S 0.3512(2) -0.15044(19) 0.60509(17) 0.0662(5) Uani 1 1 d .
S3 S 0.2045(2) 0.1297(2) 0.54631(14) 0.0653(5) Uani 1 1 d .

loop_
_atom_site_aniso_label
_atom_site_aniso_U_11
_atom_site_aniso_U_22
_atom_site_aniso_U_33
_atom_site_aniso_U_23
_atom_site_aniso_U_13
_atom_site_aniso_U_12
Re1 0.03752(17) 0.05113(19) 0.04270(17) -0.01320(12) -0.00387(11) -0.00656(11)
C1 0.076(5) 0.053(5) 0.070(5) -0.008(4) -0.011(4) -0.023(4)
C2 0.071(5) 0.055(5) 0.081(6) -0.022(4) -0.019(5) -0.009(4)
C3 0.130(9) 0.040(5) 0.115(8) -0.010(5) -0.043(7) -0.004(5)
C4 0.152(13) 0.053(6) 0.164(14) -0.018(8) -0.096(11) 0.018(8)
C5 0.087(8) 0.073(8) 0.208(16) -0.064(10) -0.060(10) 0.020(6)
C6 0.060(5) 0.071(6) 0.147(9) -0.057(6) -0.025(6) 0.004(5)
C7 0.057(4) 0.050(4) 0.089(6) -0.040(4) -0.022(4) 0.003(4)
C8 0.116(8) 0.120(8) 0.036(4) -0.027(5) -0.005(5) 0.004(6)
C9 0.234(17) 0.130(11) 0.104(9) -0.052(8) -0.073(11) 0.012(11)
C10 0.043(4) 0.070(5) 0.057(4) -0.019(4) -0.008(3) -0.008(3)
C11 0.043(4) 0.074(5) 0.080(6) -0.029(4) -0.019(4) -0.001(4)
C12 0.040(4) 0.056(5) 0.099(7) -0.007(4) -0.017(4) -0.014(3)
C13 0.048(4) 0.081(6) 0.071(5) -0.002(4) 0.013(4) -0.018(4)
C14 0.037(4) 0.065(5) 0.058(4) -0.008(4) -0.002(3) -0.011(3)
C15 0.035(3) 0.042(4) 0.048(4) -0.008(3) -0.008(3) -0.006(3)
C16 0.079(5) 0.070(5) 0.050(4) -0.005(4) -0.021(4) -0.026(4)
C17 0.104(7) 0.081(6) 0.054(5) -0.004(4) -0.028(5) -0.028(5)
C18 0.121(8) 0.100(7) 0.045(4) -0.001(5) -0.025(5) -0.054(6)
C19 0.146(9) 0.082(7) 0.065(6) -0.027(5) -0.007(6) -0.055(7)
C20 0.098(6) 0.067(5) 0.055(5) -0.012(4) -0.018(4) -0.027(5)
C21 0.041(3) 0.059(4) 0.042(4) -0.010(3) -0.003(3) -0.019(3)
C22 0.069(5) 0.051(5) 0.121(8) 0.010(5) -0.013(5) -0.008(4)
C23 0.112(9) 0.062(6) 0.150(11) 0.014(6) -0.028(8) -0.022(6)
C24 0.172(12) 0.064(6) 0.075(6) 0.012(5) -0.035(7) -0.054(7)
C25 0.111(8) 0.100(8) 0.083(7) 0.007(6) -0.003(6) -0.068(7)
C26 0.059(5) 0.085(6) 0.064(5) 0.008(4) -0.010(4) -0.027(4)
C27 0.055(4) 0.047(4) 0.042(4) -0.008(3) -0.014(3) -0.014(3)
O1 0.040(3) 0.074(3) 0.081(4) -0.029(3) -0.007(2) -0.010(2)
P1 0.0359(8) 0.0457(9) 0.0376(8) -0.0082(7) -0.0043(7) -0.0098(7)
S1 0.0513(10) 0.0498(10) 0.0516(10) -0.0070(8) -0.0013(8) -0.0122(8)
S2 0.0667(12) 0.0644(13) 0.0663(12) -0.0300(10) -0.0019(10) -0.0036(10)
S3 0.0746(13) 0.0756(13) 0.0397(10) -0.0125(9) -0.0056(9) -0.0023(10)

loop_
_atom_type_symbol
_atom_type_description
_atom_type_scat_dispersion_real
_atom_type_scat_dispersion_imag
_atom_type_scat_source
C C 0.0033 0.0016 'International Tables Vol C Tables 4.2.6.8 and 6.1.1.4'
H H 0.0000 0.0000 'International Tables Vol C Tables 4.2.6.8 and 6.1.1.4'
O O 0.0106 0.0060 'International Tables Vol C Tables 4.2.6.8 and 6.1.1.4'
P P 0.1023 0.0942 'International Tables Vol C Tables 4.2.6.8 and 6.1.1.4'
S S 0.1246 0.1234 'International Tables Vol C Tables 4.2.6.8 and 6.1.1.4'
Re Re -1.0185 7.2310 'International Tables Vol C Tables 4.2.6.8 and 6.1.1.4'

loop_
_geom_angle_atom_site_label_1
_geom_angle_atom_site_label_2
_geom_angle_atom_site_label_3
_geom_angle
O1 Re1 S3 115.2(2)
O1 Re1 S1 117.9(2)
S3 Re1 S1 124.81(7)
O1 Re1 S2 105.49(17)
S3 Re1 S2 88.61(8)
S1 Re1 S2 90.84(7)
O1 Re1 P1 92.11(17)
S3 Re1 P1 82.29(7)
S1 Re1 P1 82.11(6)
S2 Re1 P1 162.32(6)
C2 C1 S1 114.9(5)
C2 C1 H1A 108.5
S1 C1 H1A 108.5
C2 C1 H1B 108.5
S1 C1 H1B 108.5
H1A C1 H1B 107.5
C3 C2 C7 118.7(8)
C3 C2 C1 122.1(9)
C7 C2 C1 119.1(8)
C4 C3 C2 122.1(12)
C4 C3 H3 118.9
C2 C3 H3 118.9
C3 C4 C5 121.0(12)
C3 C4 H4 119.5
C5 C4 H4 119.5
C4 C5 C6 120.6(11)
C4 C5 H5 119.7
C6 C5 H5 119.7
C7 C6 C5 118.0(11)
C7 C6 H6 121.0
C5 C6 H6 121.0
C6 C7 C2 119.4(9)
C6 C7 S2 118.3(8)
C2 C7 S2 122.3(6)
C9 C8 S3 110.5(7)
C9 C8 H8A 109.5
S3 C8 H8A 109.5
C9 C8 H8B 109.6
S3 C8 H8B 109.6
H8A C8 H8B 108.1
C8 C9 H9A 109.4
C8 C9 H9B 109.5
H9A C9 H9B 109.5
C8 C9 H9C 109.5
H9A C9 H9C 109.5
H9B C9 H9C 109.5
C11 C10 C15 120.0(7)
C11 C10 H10 120.0
C15 C10 H10 120.0
C12 C11 C10 120.1(7)
C12 C11 H11 119.9
C10 C11 H11 119.9
C13 C12 C11 119.9(7)
C13 C12 H12 120.1
C11 C12 H12 120.1
C12 C13 C14 121.9(8)
C12 C13 H13 119.1
C14 C13 H13 119.1
C15 C14 C13 119.1(7)
C15 C14 H14 120.5
C13 C14 H14 120.5
C14 C15 C10 119.0(6)
C14 C15 P1 121.9(5)
C10 C15 P1 118.9(5)
C21 C16 C17 120.8(8)
C21 C16 H16 119.6
C17 C16 H16 119.6
C18 C17 C16 122.0(8)
C18 C17 H17 119.0
C16 C17 H17 119.0
C17 C18 C19 118.2(8)
C17 C18 H18 120.9
C19 C18 H18 120.9
C18 C19 C20 120.9(8)
C18 C19 H19 119.5
C20 C19 H19 119.5
C21 C20 C19 120.2(8)
C21 C20 H20 119.9
C19 C20 H20 119.9
C16 C21 C20 117.8(7)
C16 C21 P1 121.4(5)
C20 C21 P1 120.8(6)
C27 C22 C23 121.3(9)
C27 C22 H22 119.4
C23 C22 H22 119.4
C24 C23 C22 120.2(10)
C24 C23 H23 119.9
C22 C23 H23 119.9
C25 C24 C23 119.3(9)
C25 C24 H24 120.3
C23 C24 H24 120.4
C24 C25 C26 121.2(10)
C24 C25 H25 119.4
C26 C25 H25 119.4
C27 C26 C25 119.5(9)
C27 C26 H26 120.3
C25 C26 H26 120.3
C22 C27 C26 118.5(7)
C22 C27 P1 123.6(6)
C26 C27 P1 117.9(6)
C15 P1 C21 106.6(3)
C15 P1 C27 105.7(3)
C21 P1 C27 102.8(3)
C15 P1 Re1 115.0(2)
C21 P1 Re1 112.2(2)
C27 P1 Re1 113.6(2)
C1 S1 Re1 111.9(3)
C7 S2 Re1 106.5(2)
C8 S3 Re1 114.0(3)

loop_
_geom_bond_atom_site_label_1
_geom_bond_atom_site_label_2
_geom_bond_distance
Re1 O1 1.688(4)
Re1 S3 2.270(2)
Re1 S1 2.2806(18)
Re1 S2 2.330(2)
Re1 P1 2.4786(17)
C1 C2 1.476(11)
C1 S1 1.835(7)
C1 H1A 0.9900
C1 H1B 0.9900
C2 C3 1.380(12)
C2 C7 1.399(12)
C3 C4 1.328(16)
C3 H3 0.9500
C4 C5 1.342(18)
C4 H4 0.9500
C5 C6 1.419(18)
C5 H5 0.9500
C6 C7 1.398(11)
C6 H6 0.9500
C7 S2 1.766(9)
C8 C9 1.536(2)
C8 S3 1.820(8)
C8 H8A 0.9900
C8 H8B 0.9900
C9 H9A 0.9800
C9 H9B 0.9800
C9 H9C 0.9800
C10 C11 1.372(10)
C10 C15 1.401(9)
C10 H10 0.9500
C11 C12 1.373(11)
C11 H11 0.9500
C12 C13 1.338(11)
C12 H12 0.9500
C13 C14 1.387(10)
C13 H13 0.9500
C14 C15 1.375(9)
C14 H14 0.9500
C15 P1 1.815(6)
C16 C21 1.359(10)
C16 C17 1.384(10)
C16 H16 0.9500
C17 C18 1.330(12)
C17 H17 0.9500
C18 C19 1.370(13)
C18 H18 0.9500
C19 C20 1.388(11)
C19 H19 0.9500
C20 C21 1.379(10)
C20 H20 0.9500
C21 P1 1.825(6)
C22 C27 1.364(11)
C22 C23 1.373(13)
C22 H22 0.9500
C23 C24 1.354(15)
C23 H23 0.9500
C24 C25 1.347(14)
C24 H24 0.9500
C25 C26 1.390(12)
C25 H25 0.9500
C26 C27 1.368(10)
C26 H26 0.9500
C27 P1 1.826(7)
